data_2006527
loop_
_publ_author_name
'Bruno, Giuseppe'
'Chimirri, Alba'
'Monforte, Anna Maria'
'Nicol\'o, Francesco'
'Scopelliti, Rosario'

_publ_section_title
;
 1-Aryl-1<i>H</i>,3<i>H</i>-thiazolo[3,4-<i>a</i>]benzimidazole
 Derivatives
;
_journal_issue 9
_journal_name_full 'Acta Crystallographica Section C'
_journal_page_first 1337
_journal_page_last 1341
_journal_paper_doi 10.1107/S0108270197004976
_journal_volume 53
_journal_year 1997
_chemical_formula_moiety 'C15 H10 Cl2 N2 S'
_chemical_formula_sum 'C15 H10 Cl2 N2 S'
_chemical_formula_weight 321.21
_chemical_name_systematic
;
1-(2,6-dichlorophenyl)-1H,3H-thiazolo[3,4-a]benzimidazole
;
_space_group_IT_number 2
_symmetry_cell_setting triclinic
_symmetry_space_group_name_Hall '-P 1'
_symmetry_space_group_name_H-M 'P -1'
_cell_angle_alpha 83.30(3)
_cell_angle_beta 79.20(3)
_cell_angle_gamma 76.72(3)
_cell_formula_units_Z 4
_cell_length_a 7.740(2)
_cell_length_b 13.030(5)
_cell_length_c 14.694(5)
_cell_measurement_reflns_used 24
_cell_measurement_temperature 293(2)
_cell_measurement_theta_max 12.99
_cell_measurement_theta_min 7.17
_cell_volume 1412.5(8)
_computing_cell_refinement 'P3/V Software'
_computing_data_collection 'P3/V Software (Siemens, 1989)'
_computing_data_reduction 'SHELXTL-Plus (Sheldrick, 1991)'
_computing_molecular_graphics SHELXTL-Plus
_computing_publication_material 'PARST95 (Nardelli, 1995) and SHELXL93'
_computing_structure_refinement 'SHELXL93 (Sheldrick, 1993)'
_computing_structure_solution 'SIR92 (Altomare et al., 1994)'
_diffrn_ambient_temperature 293(2)
_diffrn_measurement_device 'Siemens R3m/V diffractometer'
_diffrn_measurement_method \w-2\q
_diffrn_radiation_monochromator graphite
_diffrn_radiation_source 'fine-focus sealed tube'
_diffrn_radiation_type MoK\a
_diffrn_radiation_wavelength 0.71073
_diffrn_reflns_av_R_equivalents 0.0174
_diffrn_reflns_av_sigmaI/netI 0.0271
_diffrn_reflns_limit_h_max 9
_diffrn_reflns_limit_h_min -1
_diffrn_reflns_limit_k_max 15
_diffrn_reflns_limit_k_min -15
_diffrn_reflns_limit_l_max 17
_diffrn_reflns_limit_l_min -17
_diffrn_reflns_number 6205
_diffrn_reflns_theta_max 25.05
_diffrn_reflns_theta_min 1.61
_diffrn_standards_decay_% 1.75
_diffrn_standards_interval_count 197
_diffrn_standards_number 3
_exptl_absorpt_coefficient_mu 0.596
_exptl_absorpt_correction_type none
_exptl_crystal_colour yellow
_exptl_crystal_density_diffrn 1.510
_exptl_crystal_density_method 'not measured'
_exptl_crystal_description irregular
_exptl_crystal_F_000 656
_exptl_crystal_size_max 0.36
_exptl_crystal_size_mid 0.18
_exptl_crystal_size_min 0.14
_refine_diff_density_max 0.373
_refine_diff_density_min -0.399
_refine_ls_extinction_coef 0.0031(11)
_refine_ls_extinction_method SHELXL
_refine_ls_goodness_of_fit_all 1.074
_refine_ls_goodness_of_fit_obs 1.216
_refine_ls_matrix_type full
_refine_ls_number_parameters 363
_refine_ls_number_reflns 4999
_refine_ls_number_restraints 0
_refine_ls_restrained_S_all 1.082
_refine_ls_restrained_S_obs 1.216
_refine_ls_R_factor_all 0.0521
_refine_ls_R_factor_obs .0381
_refine_ls_shift/esd_max 0.001
_refine_ls_shift/esd_mean 0.000
_refine_ls_structure_factor_coef Fsqd
_refine_ls_weighting_details 'w = 1/[\s^2^(Fo^2^)+(0.0631P)^2^+0.0608P] where P=(Fo^2^+2Fc^2^)/3'
_refine_ls_weighting_scheme calc
_refine_ls_wR_factor_all 0.1110
_refine_ls_wR_factor_obs .1062
_reflns_number_observed 3709
_reflns_number_total 5000
_reflns_observed_criterion >2\s(I)
_cod_data_source_file na1293.cif
_cod_data_source_block 2
_cod_database_code 2006527

loop_
_symmetry_equiv_pos_as_xyz
'x, y, z'
'-x, -y, -z'

loop_
_atom_site_aniso_label
_atom_site_aniso_U_11
_atom_site_aniso_U_22
_atom_site_aniso_U_33
_atom_site_aniso_U_12
_atom_site_aniso_U_13
_atom_site_aniso_U_23
S1A .0627(4) .0663(5) .0734(5) -.0223(4) -.0206(4) .0202(4)
C1A .0520(14) .0457(13) .0366(12) -.0182(11) -.0016(10) -.0003(10)
N2A .0472(11) .0402(10) .0424(10) -.0176(9) -.0001(9) -.0012(8)
C8A .0489(14) .0495(13) .0414(12) -.0194(11) -.0018(10) -.0043(10)
C9A .056(2) .065(2) .063(2) -.0220(13) -.0096(13) .0044(13)
C2A .0508(14) .0346(11) .0414(12) -.0124(10) -.0007(10) -.0048(10)
C7A .0515(14) .0409(12) .0423(12) -.0156(11) .0012(10) -.0078(10)
N1A .0523(12) .0512(12) .0511(12) -.0218(10) .0005(9) -.0010(10)
C3A .0515(15) .0470(14) .071(2) -.0167(12) -.0065(13) -.0011(13)
C4A .059(2) .058(2) .081(2) -.0083(14) -.0200(15) -.0026(15)
C5A .078(2) .050(2) .062(2) -.0079(14) -.0188(15) .0048(13)
C6A .073(2) .0434(13) .0500(14) -.0190(13) -.0032(13) .0029(11)
C10A .0537(14) .0359(11) .0391(12) -.0118(10) -.0067(10) .0016(9)
C11A .084(2) .0435(13) .0432(13) -.0194(13) -.0081(13) -.0008(11)
Cl1A .1322(8) .0862(6) .0551(4) -.0460(5) .0330(5) -.0225(4)
C12A .119(3) .049(2) .053(2) -.019(2) -.030(2) -.0075(13)
C13A .100(2) .049(2) .091(2) -.029(2) -.047(2) .000(2)
C14A .058(2) .0461(14) .087(2) -.0166(13) -.0228(15) .0065(14)
C15A .0474(13) .0422(13) .0517(14) -.0119(11) -.0102(11) .0047(11)
Cl2A .0783(5) .0945(6) .0647(5) -.0423(4) .0227(4) -.0116(4)
S1B .0484(4) .0496(4) .0813(5) -.0149(3) -.0070(3) .0150(3)
C1B .0426(12) .0402(12) .0383(11) -.0057(10) -.0048(10) -.0029(9)
N2B .0392(10) .0350(9) .0411(10) -.0054(8) -.0082(8) -.0018(8)
C8B .0374(12) .0412(12) .0393(12) -.0058(10) -.0045(9) -.0091(10)
C9B .0424(13) .0480(13) .0567(15) -.0097(11) -.0084(11) -.0017(11)
C2B .0420(12) .0333(11) .0379(11) -.0062(9) -.0057(9) -.0050(9)
C7B .0447(13) .0397(12) .0358(11) -.0076(10) -.0070(10) -.0072(9)
N1B .0437(11) .0468(11) .0441(11) -.0065(9) -.0124(9) -.0017(9)
C3B .0415(13) .0464(13) .062(2) -.0062(11) -.0135(11) -.0030(11)
C4B .052(2) .054(2) .070(2) -.0207(13) -.0042(13) -.0044(13)
C5B .067(2) .0505(15) .0553(15) -.0217(13) -.0051(13) .0033(12)
C6B .065(2) .0440(13) .0444(13) -.0086(12) -.0142(12) .0035(11)
C10B .0432(12) .0330(11) .0417(12) -.0108(9) -.0016(10) -.0013(9)
C11B .063(2) .0408(13) .0452(13) -.0056(12) -.0043(12) -.0018(10)
Cl1B .1139(7) .0807(5) .0478(4) .0082(5) -.0260(4) -.0186(3)
C12B .080(2) .0443(14) .057(2) -.0054(14) .0189(15) -.0073(12)
C13B .047(2) .0414(14) .100(2) .0026(12) .012(2) .0031(15)
C14B .0441(14) .0419(13) .083(2) -.0103(11) -.0114(13) .0082(13)
C15B .0451(13) .0358(11) .0514(13) -.0154(10) -.0099(11) .0033(10)
Cl2B .0789(5) .0766(5) .0553(4) -.0083(4) -.0315(4) -.0044(3)

loop_
_atom_site_label
_atom_site_fract_x
_atom_site_fract_y
_atom_site_fract_z
_atom_site_U_iso_or_equiv
_atom_site_thermal_displace_type
_atom_site_calc_flag
_atom_site_refinement_flags
_atom_site_occupancy
_atom_site_disorder_group
_atom_site_type_symbol
S1A .20165(10) .78727(6) .96382(5) .0669(2) Uani d . 1 . S
C1A .4294(3) .7277(2) .9884(2) .0445(5) Uani d . 1 . C
H1A .5063(3) .7039(2) .9305(2) .070 Uiso calc R 1 . H
N2A .4048(2) .63545(14) 1.05055(13) .0430(4) Uani d . 1 . N
C8A .2403(3) .6100(2) 1.0722(2) .0458(5) Uani d . 1 . C
C9A .0968(4) .6831(2) 1.0280(2) .0608(7) Uani d . 1 . C
H9AA -.0032(4) .7122(2) 1.0747(2) .070 Uiso calc R 1 . H
H9AB .0526(4) .6464(2) .9863(2) .070 Uiso calc R 1 . H
C2A .5177(3) .5641(2) 1.1017(2) .0425(5) Uani d . 1 . C
C7A .4088(3) .4974(2) 1.1517(2) .0448(5) Uani d . 1 . C
N1A .2341(3) .5276(2) 1.13114(14) .0512(5) Uani d . 1 . N
C3A .6957(3) .5538(2) 1.1110(2) .0563(7) Uani d . 1 . C
H3A .7660(3) .5987(2) 1.0768(2) .070 Uiso calc R 1 . H
C4A .7639(4) .4743(2) 1.1729(2) .0657(7) Uani d . 1 . C
H4A .8830(4) .4649(2) 1.1811(2) .070 Uiso calc R 1 . H
C5A .6566(4) .4073(2) 1.2239(2) .0639(7) Uani d . 1 . C
H5A .7061(4) .3544(2) 1.2656(2) .070 Uiso calc R 1 . H
C6A .4817(4) .4174(2) 1.2141(2) .0559(7) Uani d . 1 . C
H6A .4125(4) .3719(2) 1.2482(2) .070 Uiso calc R 1 . H
C10A .5131(3) .8035(2) 1.02673(15) .0430(5) Uani d . 1 . C
C11A .4572(4) .8388(2) 1.1160(2) .0565(7) Uani d . 1 . C
Cl1A .27636(14) .80126(7) 1.18962(5) .0925(3) Uani d . 1 . Cl
C12A .5411(5) .9068(2) 1.1487(2) .0710(9) Uani d . 1 . C
H12A .5024(5) .9281(2) 1.2087(2) .070 Uiso calc R 1 . H
C13A .6805(5) .9425(2) 1.0930(2) .0742(9) Uani d . 1 . C
H13A .7373(5) .9876(2) 1.1155(2) .070 Uiso calc R 1 . H
C14A .7373(4) .9125(2) 1.0042(2) .0621(7) Uani d . 1 . C
H14A .8301(4) .9384(2) .9656(2) .070 Uiso calc R 1 . H
C15A .6548(3) .8433(2) .9727(2) .0471(6) Uani d . 1 . C
Cl2A .73300(11) .80831(7) .85939(5) .0793(3) Uani d . 1 . Cl
S1B .48807(9) .28971(5) .47625(5) .0612(2) Uani d . 1 . S
C1B .2951(3) .2249(2) .49071(15) .0411(5) Uani d . 1 . C
H1B .2880(3) .2021(2) .43053(15) .070 Uiso calc R 1 . H
N2B .3459(2) .13233(13) .55230(12) .0387(4) Uani d . 1 . N
C8B .5132(3) .1054(2) .57408(15) .0395(5) Uani d . 1 . C
C9B .6309(3) .1808(2) .5329(2) .0492(6) Uani d . 1 . C
H9BA .7308(3) .1472(2) .4883(2) .070 Uiso calc R 1 . H
H9BB .6784(3) .2054(2) .5809(2) .070 Uiso calc R 1 . H
C2B .2518(3) .0576(2) .59871(14) .0380(5) Uani d . 1 . C
C7B .3767(3) -.0119(2) .64674(14) .0399(5) Uani d . 1 . C
N1B .5424(2) .01941(15) .62955(13) .0449(5) Uani d . 1 . N
C3B .0765(3) .0465(2) .6051(2) .0500(6) Uani d . 1 . C
H3B -.0040(3) .0931(2) .5719(2) .070 Uiso calc R 1 . H
C4B .0263(4) -.0366(2) .6626(2) .0583(7) Uani d . 1 . C
H4B -.0906(4) -.0466(2) .6688(2) .070 Uiso calc R 1 . H
C5B .1487(4) -.1062(2) .7118(2) .0573(7) Uani d . 1 . C
H5B .1108(4) -.1614(2) .7505(2) .070 Uiso calc R 1 . H
C6B .3233(4) -.0955(2) .7047(2) .0516(6) Uani d . 1 . C
H6B .4036(4) -.1426(2) .7376(2) .070 Uiso calc R 1 . H
C10B .1204(3) .2986(2) .52512(15) .0397(5) Uani d . 1 . C
C11B .0680(4) .3291(2) .6158(2) .0514(6) Uani d . 1 . C
Cl1B .20766(13) .28601(6) .69855(5) .0828(3) Uani d . 1 . Cl
C12B -.0961(4) .3957(2) .6440(2) .0655(8) Uani d . 1 . C
H12B -.1292(4) .4132(2) .7053(2) .070 Uiso calc R 1 . H
C13B -.2088(4) .4355(2) .5814(2) .0687(8) Uani d . 1 . C
H13B -.3196(4) .4794(2) .6008(2) .070 Uiso calc R 1 . H
C14B -.1611(3) .4118(2) .4903(2) .0572(7) Uani d . 1 . C
H14B -.2366(3) .4410(2) .4473(2) .070 Uiso calc R 1 . H
C15B .0011(3) .3437(2) .4637(2) .0433(5) Uani d . 1 . C
Cl2B .05757(10) .31827(6) .34682(5) .0690(2) Uani d . 1 . Cl

loop_
_atom_type_symbol
_atom_type_description
_atom_type_scat_dispersion_real
_atom_type_scat_dispersion_imag
_atom_type_scat_source
C C 0.0033 0.0016 'International Tables Vol C Tables 4.2.6.8 and 6.1.1.4'
H H 0.0000 0.0000 'International Tables Vol C Tables 4.2.6.8 and 6.1.1.4'
N N 0.0061 0.0033 'International Tables Vol C Tables 4.2.6.8 and 6.1.1.4'
S S 0.1246 0.1234 'International Tables Vol C Tables 4.2.6.8 and 6.1.1.4'
Cl Cl 0.1484 0.1585 'International Tables Vol C Tables 4.2.6.8 and 6.1.1.4'

loop_
_geom_angle_atom_site_label_1
_geom_angle_atom_site_label_2
_geom_angle_atom_site_label_3
_geom_angle
C9A S1A C1A 95.61(12)
N2A C1A C10A 114.4(2)
N2A C1A S1A 103.7(2)
C10A C1A S1A 113.0(2)
C8A N2A C2A 107.1(2)
C8A N2A C1A 120.1(2)
C2A N2A C1A 132.7(2)
N1A C8A N2A 114.2(2)
N1A C8A C9A 130.8(2)
N2A C8A C9A 114.9(2)
C8A C9A S1A 105.5(2)
N2A C2A C3A 132.9(2)
N2A C2A C7A 104.3(2)
C3A C2A C7A 122.8(2)
C6A C7A N1A 130.2(2)
C6A C7A C2A 118.9(2)
N1A C7A C2A 110.8(2)
C8A N1A C7A 103.6(2)
C4A C3A C2A 117.0(2)
C3A C4A C5A 120.9(3)
C6A C5A C4A 121.8(3)
C5A C6A C7A 118.5(2)
C15A C10A C11A 115.6(2)
C15A C10A C1A 120.5(2)
C11A C10A C1A 124.0(2)
C12A C11A C10A 121.8(3)
C12A C11A Cl1A 117.1(2)
C10A C11A Cl1A 121.2(2)
C13A C12A C11A 120.1(3)
C12A C13A C14A 120.4(3)
C13A C14A C15A 119.1(3)
C14A C15A C10A 123.0(2)
C14A C15A Cl2A 116.8(2)
C10A C15A Cl2A 120.1(2)
C9B S1B C1B 95.31(11)
N2B C1B C10B 115.4(2)
N2B C1B S1B 103.09(15)
C10B C1B S1B 111.69(15)
C8B N2B C2B 107.3(2)
C8B N2B C1B 120.6(2)
C2B N2B C1B 132.1(2)
N1B C8B N2B 114.5(2)
N1B C8B C9B 131.2(2)
N2B C8B C9B 114.3(2)
C8B C9B S1B 105.6(2)
C3B C2B N2B 133.1(2)
C3B C2B C7B 122.9(2)
N2B C2B C7B 104.0(2)
C6B C7B C2B 119.3(2)
C6B C7B N1B 129.8(2)
C2B C7B N1B 110.9(2)
C8B N1B C7B 103.4(2)
C4B C3B C2B 117.0(2)
C3B C4B C5B 120.9(2)
C6B C5B C4B 121.9(2)
C5B C6B C7B 118.0(2)
C11B C10B C15B 115.8(2)
C11B C10B C1B 124.4(2)
C15B C10B C1B 119.8(2)
C12B C11B C10B 121.8(2)
C12B C11B Cl1B 116.9(2)
C10B C11B Cl1B 121.3(2)
C13B C12B C11B 119.8(3)
C12B C13B C14B 121.0(2)
C13B C14B C15B 118.6(3)
C14B C15B C10B 123.0(2)
C14B C15B Cl2B 116.8(2)
C10B C15B Cl2B 120.1(2)

loop_
_geom_bond_atom_site_label_1
_geom_bond_atom_site_label_2
_geom_bond_site_symmetry_2
_geom_bond_distance
_geom_bond_publ_flag
S1A C9A . 1.820(3) ?
S1A C1A . 1.840(3) ?
C1A N2A . 1.448(3) ?
C1A C10A . 1.508(3) ?
N2A C8A . 1.360(3) ?
N2A C2A . 1.379(3) ?
C8A N1A . 1.304(3) ?
C8A C9A . 1.484(4) ?
C2A C3A . 1.384(3) ?
C2A C7A . 1.401(3) ?
C7A C6A . 1.395(3) ?
C7A N1A . 1.399(3) ?
C3A C4A . 1.375(4) ?
C4A C5A . 1.400(4) ?
C5A C6A . 1.363(4) ?
C10A C15A . 1.393(3) ?
C10A C11A . 1.398(3) ?
C11A C12A . 1.384(4) ?
C11A Cl1A . 1.730(3) ?
C12A C13A . 1.365(4) ?
C13A C14A . 1.368(4) ?
C14A C15A . 1.381(3) ?
C15A Cl2A . 1.738(3) ?
S1B C9B . 1.811(2) ?
S1B C1B . 1.846(2) ?
C1B N2B . 1.446(3) ?
C1B C10B . 1.505(3) ?
N2B C8B . 1.350(3) ?
N2B C2B . 1.389(3) ?
C8B N1B . 1.308(3) ?
C8B C9B . 1.493(3) ?
C2B C3B . 1.383(3) ?
C2B C7B . 1.399(3) ?
C7B C6B . 1.393(3) ?
C7B N1B . 1.403(3) ?
C3B C4B . 1.376(4) ?
C4B C5B . 1.397(4) ?
C5B C6B . 1.374(4) ?
C10B C11B . 1.395(3) ?
C10B C15B . 1.397(3) ?
C11B C12B . 1.385(4) ?
C11B Cl1B . 1.736(3) ?
C12B C13B . 1.362(4) ?
C13B C14B . 1.373(4) ?
C14B C15B . 1.379(3) ?
C15B Cl2B . 1.742(2) ?

loop_
_geom_torsion_atom_site_label_1
_geom_torsion_atom_site_label_2
_geom_torsion_atom_site_label_3
_geom_torsion_atom_site_label_4
_geom_torsion
C9A S1A C1A N2A -4.3(2)
C9A S1A C1A C10A -128.7(2)
C10A C1A N2A C8A 126.8(2)
S1A C1A N2A C8A 3.3(2)
C10A C1A N2A C2A -48.5(3)
S1A C1A N2A C2A -172.0(2)
C2A N2A C8A N1A -1.3(3)
C1A N2A C8A N1A -177.8(2)
C2A N2A C8A C9A 176.2(2)
C1A N2A C8A C9A -0.2(3)
N1A C8A C9A S1A 173.9(2)
N2A C8A C9A S1A -3.1(3)
C1A S1A C9A C8A 4.3(2)
C8A N2A C2A C3A -177.0(3)
C1A N2A C2A C3A -1.2(4)
C8A N2A C2A C7A 0.6(2)
C1A N2A C2A C7A 176.4(2)
N2A C2A C7A C6A -177.6(2)
C3A C2A C7A C6A 0.4(3)
N2A C2A C7A N1A 0.1(2)
C3A C2A C7A N1A 178.1(2)
N2A C8A N1A C7A 1.4(3)
C9A C8A N1A C7A -175.7(2)
C6A C7A N1A C8A 176.5(2)
C2A C7A N1A C8A -0.9(3)
N2A C2A C3A C4A 176.9(2)
C7A C2A C3A C4A -0.4(4)
C2A C3A C4A C5A 0.0(4)
C3A C4A C5A C6A 0.4(4)
C4A C5A C6A C7A -0.4(4)
N1A C7A C6A C5A -177.2(2)
C2A C7A C6A C5A 0.0(4)
N2A C1A C10A C15A 132.8(2)
S1A C1A C10A C15A -108.9(2)
N2A C1A C10A C11A -47.3(3)
S1A C1A C10A C11A 71.0(3)
C15A C10A C11A C12A -1.6(4)
C1A C10A C11A C12A 178.6(2)
C15A C10A C11A Cl1A 177.1(2)
C1A C10A C11A Cl1A -2.8(3)
C10A C11A C12A C13A 1.1(4)
Cl1A C11A C12A C13A -177.7(2)
C11A C12A C13A C14A 0.7(4)
C12A C13A C14A C15A -1.8(4)
C13A C14A C15A C10A 1.2(4)
C13A C14A C15A Cl2A 180.0(2)
C11A C10A C15A C14A 0.4(3)
C1A C10A C15A C14A -179.7(2)
C11A C10A C15A Cl2A -178.3(2)
C1A C10A C15A Cl2A 1.6(3)
C9B S1B C1B N2B 9.6(2)
C9B S1B C1B C10B 134.1(2)
C10B C1B N2B C8B -130.7(2)
S1B C1B N2B C8B -8.7(2)
C10B C1B N2B C2B 49.2(3)
S1B C1B N2B C2B 171.3(2)
C2B N2B C8B N1B 0.8(2)
C1B N2B C8B N1B -179.3(2)
C2B N2B C8B C9B -177.5(2)
C1B N2B C8B C9B 2.5(3)
N1B C8B C9B S1B -172.5(2)
N2B C8B C9B S1B 5.4(2)
C1B S1B C9B C8B -8.7(2)
C8B N2B C2B C3B 177.6(2)
C1B N2B C2B C3B -2.3(4)
C8B N2B C2B C7B -0.2(2)
C1B N2B C2B C7B 179.8(2)
C3B C2B C7B C6B -0.9(3)
N2B C2B C7B C6B 177.3(2)
C3B C2B C7B N1B -178.5(2)
N2B C2B C7B N1B -0.4(2)
N2B C8B N1B C7B -1.0(2)
C9B C8B N1B C7B 176.9(2)
C6B C7B N1B C8B -176.5(2)
C2B C7B N1B C8B 0.8(2)
N2B C2B C3B C4B -176.7(2)
C7B C2B C3B C4B 0.8(3)
C2B C3B C4B C5B -0.1(4)
C3B C4B C5B C6B -0.4(4)
C4B C5B C6B C7B 0.4(4)
C2B C7B C6B C5B 0.3(3)
N1B C7B C6B C5B 177.4(2)
N2B C1B C10B C11B 43.6(3)
S1B C1B C10B C11B -73.7(2)
N2B C1B C10B C15B -138.4(2)
S1B C1B C10B C15B 104.3(2)
C15B C10B C11B C12B 3.1(3)
C1B C10B C11B C12B -178.8(2)
C15B C10B C11B Cl1B -176.2(2)
C1B C10B C11B Cl1B 1.9(3)
C10B C11B C12B C13B -1.8(4)
Cl1B C11B C12B C13B 177.5(2)
C11B C12B C13B C14B -0.9(4)
C12B C13B C14B C15B 2.2(4)
C13B C14B C15B C10B -0.8(3)
C13B C14B C15B Cl2B -178.7(2)
C11B C10B C15B C14B -1.8(3)
C1B C10B C15B C14B 180.0(2)
C11B C10B C15B Cl2B 176.1(2)
C1B C10B C15B Cl2B -2.1(3)

loop_
_cod_related_entry_id
_cod_related_entry_database
_cod_related_entry_code
1 ChemSpider 321351
